data_7208487
loop_
_publ_author_name
'Brice\~no, Alexander'
'Hill, Yennifer'

_publ_section_title
;
 Exploring the use of anionic homoleptic complexes as templates in the
 design of photoreactive multi-component supramolecular assemblies
;
_journal_issue 19
_journal_name_full CrystEngComm
_journal_page_first 6121
_journal_paper_doi 10.1039/c2ce25481f
_journal_volume 14
_journal_year 2012
_chemical_formula_moiety 'C12 H12 N2, C4 N4 S4 Zn, 2(H2 O)'
_chemical_formula_sum 'C16 H16 N6 O2 S4 Zn'
_chemical_formula_weight 517.96
_chemical_name_systematic
;
?
;
_space_group_IT_number 12
_symmetry_cell_setting monoclinic
_symmetry_space_group_name_Hall '-C 2y'
_symmetry_space_group_name_H-M 'C 1 2/m 1'
_atom_sites_solution_hydrogens geom
_atom_sites_solution_primary direct
_atom_sites_solution_secondary difmap
_audit_creation_date '20 August 2008'
_audit_creation_method SHELXL-97
_cell_angle_alpha 90.00
_cell_angle_beta 103.242(11)
_cell_angle_gamma 90.00
_cell_formula_units_Z 4
_cell_length_a 14.140(5)
_cell_length_b 14.784(4)
_cell_length_c 11.087(4)
_cell_measurement_reflns_used 1012
_cell_measurement_temperature 293(2)
_cell_measurement_theta_max 27.80
_cell_measurement_theta_min 2.00
_cell_volume 2256.1(13)
_computing_cell_refinement 'CrystalClear (Rigaku/MSC Inc., 2005)'
_computing_data_collection 'CrystalClear (Rigaku/MSC Inc., 2005)'
_computing_data_reduction 'CrystalClear (Rigaku/MSC Inc., 2005)'
_computing_molecular_graphics
;
SHELXLTL-NT V5.1 (Bruker AXS, 1998) and DIAMOND
(Brandenburg, 1998)
;
_computing_structure_refinement 'SHELXLTL-NT V5.1 (Bruker AXS, 1998)'
_computing_structure_solution 'SHELXLTL-NT V5.1 (Bruker AXS, 1998)'
_diffrn_ambient_temperature 293(2)
_diffrn_measured_fraction_theta_full 0.978
_diffrn_measured_fraction_theta_max 0.822
_diffrn_measurement_device 'Mercury (2x2 bin mode)'
_diffrn_measurement_device_type 'Rigaku AFC7S Mercury'
_diffrn_measurement_method '\w '
_diffrn_radiation_detector CCD
_diffrn_radiation_monochromator graphite
_diffrn_radiation_source 'Normal-focus sealed tube'
_diffrn_radiation_type MoK\a
_diffrn_radiation_wavelength 0.71070
_diffrn_reflns_av_R_equivalents 0.0279
_diffrn_reflns_av_sigmaI/netI 0.0248
_diffrn_reflns_limit_h_max 16
_diffrn_reflns_limit_h_min -16
_diffrn_reflns_limit_k_max 17
_diffrn_reflns_limit_k_min -17
_diffrn_reflns_limit_l_max 10
_diffrn_reflns_limit_l_min -12
_diffrn_reflns_number 12836
_diffrn_reflns_theta_full 25.00
_diffrn_reflns_theta_max 27.80
_diffrn_reflns_theta_min 1.89
_diffrn_standards_decay_% 0
_diffrn_standards_interval_count 0
_diffrn_standards_interval_time 0
_diffrn_standards_number 0
_exptl_absorpt_coefficient_mu 1.483
_exptl_absorpt_correction_T_max 0.767
_exptl_absorpt_correction_T_min 0.565
_exptl_absorpt_correction_type multi-scan
_exptl_absorpt_process_details 'Jacobson, R. (1998) Private communication'
_exptl_crystal_colour yellow
_exptl_crystal_density_diffrn 1.525
_exptl_crystal_density_method 'not measured'
_exptl_crystal_description plate
_exptl_crystal_F_000 1056
_exptl_crystal_size_max 0.46
_exptl_crystal_size_mid 0.32
_exptl_crystal_size_min 0.17
_refine_diff_density_max 0.276
_refine_diff_density_min -0.475
_refine_diff_density_rms 0.057
_refine_ls_extinction_method none
_refine_ls_goodness_of_fit_ref 1.046
_refine_ls_hydrogen_treatment constr
_refine_ls_matrix_type full
_refine_ls_number_parameters 181
_refine_ls_number_reflns 2292
_refine_ls_number_restraints 114
_refine_ls_restrained_S_all 1.033
_refine_ls_R_factor_all 0.0586
_refine_ls_R_factor_gt 0.0420
_refine_ls_shift/su_max 0.001
_refine_ls_shift/su_mean 0.000
_refine_ls_structure_factor_coef Fsqd
_refine_ls_weighting_details 'calc w=1/[\s^2^(Fo^2^)+(0.0543P)^2^+2.9407P] where P=(Fo^2^+2Fc^2^)/3'
_refine_ls_weighting_scheme calc
_refine_ls_wR_factor_gt 0.1048
_refine_ls_wR_factor_ref 0.1172
_reflns_number_gt 1814
_reflns_number_total 2292
_reflns_threshold_expression >2sigma(I)
_cod_data_source_file c2ce25481f.txt
_cod_data_source_block shelxle_2
_cod_depositor_comments
;
The following automatic conversions were performed:

'_exptl_absorpt_correction_type' value 'Multi Scan' changed to
'multi-scan' according to
/home/saulius/struct/CIF-dictionaries/cif_core.dic dictionary named
'cif_core.dic' version 2.4.1 from 2010-06-29.

Automatic conversion script
Id: cif_fix_values 1891 2012-01-12 08:04:46Z andrius 
;
_cod_original_cell_volume 2256.2(12)
_cod_original_sg_symbol_H-M C2/m
_cod_database_code 7208487

loop_
_symmetry_equiv_pos_as_xyz
'x, y, z'
'-x, y, -z'
'x+1/2, y+1/2, z'
'-x+1/2, y+1/2, -z'
'-x, -y, -z'
'x, -y, z'
'-x+1/2, -y+1/2, -z'
'x+1/2, -y+1/2, z'

loop_
_atom_site_label
_atom_site_type_symbol
_atom_site_fract_x
_atom_site_fract_y
_atom_site_fract_z
_atom_site_U_iso_or_equiv
_atom_site_adp_type
_atom_site_occupancy
_atom_site_symmetry_multiplicity
_atom_site_calc_flag
_atom_site_refinement_flags
_atom_site_disorder_group
Zn1 Zn 0.37163(4) 0.5000 0.07551(5) 0.0567(2) Uani 1 2 d S .
S1 S 0.63675(10) 0.5000 0.41937(14) 0.0775(4) Uani 1 2 d S .
S2 S 0.11393(10) 0.5000 0.28404(11) 0.0656(3) Uani 1 2 d S .
S3 S 0.35755(7) 0.24741(7) -0.18595(8) 0.0714(3) Uani 1 1 d . .
N1 N 0.3567(2) 0.3919(2) -0.0272(3) 0.0782(9) Uani 1 1 d . .
N2 N 0.2691(3) 0.5000 0.1703(4) 0.0643(10) Uani 1 2 d S .
N3 N 0.4915(3) 0.5000 0.2047(5) 0.0734(11) Uani 1 2 d S .
C1 C 0.5522(3) 0.5000 0.2934(5) 0.0581(11) Uani 1 2 d S .
C2 C 0.2053(3) 0.5000 0.2199(4) 0.0493(10) Uani 1 2 d S .
C3 C 0.3576(2) 0.3325(2) -0.0939(3) 0.0564(8) Uani 1 1 d . .
C6 C 0.3819(5) 0.1291(3) 0.3358(6) 0.0311(15) Uani 0.50 1 d PGU 1
N4 N 0.4051(8) 0.1848(5) 0.2457(6) 0.0486(18) Uani 0.50 1 d PGU 1
H4N H 0.4163 0.1615 0.1792 0.058 Uiso 0.50 1 calc PR 1
C10 C 0.4100(12) 0.2779(5) 0.2629(9) 0.067(3) Uani 0.50 1 d PGU 1
H10A H 0.4255 0.3151 0.2027 0.081 Uiso 0.50 1 calc PR 1
C9 C 0.3918(13) 0.3154(3) 0.3703(11) 0.060(3) Uani 0.50 1 d PGU 1
H9A H 0.3951 0.3778 0.3819 0.072 Uiso 0.50 1 calc PR 1
C8 C 0.3686(10) 0.2598(5) 0.4604(8) 0.041(2) Uani 0.50 1 d PGU 1
H8A H 0.3565 0.2849 0.5323 0.049 Uiso 0.50 1 calc PR 1
C7 C 0.3637(6) 0.1666(4) 0.4432(6) 0.0338(16) Uani 0.50 1 d PGU 1
H7A H 0.3482 0.1294 0.5035 0.041 Uiso 0.50 1 calc PR 1
C4 C 0.3823(4) 0.0320(3) 0.3079(6) 0.0431(12) Uani 0.50 1 d PU 1
H4 H 0.3944 0.0000 0.2109 0.052 Uiso 1 2 d SR 1
C6A C 0.3744(6) 0.1298(3) 0.3820(6) 0.0404(18) Uani 0.50 1 d PGU 2
N4A N 0.3931(7) 0.1643(5) 0.2731(6) 0.0405(17) Uani 0.50 1 d PGU 2
H4NA H 0.3986 0.1282 0.2143 0.049 Uiso 0.50 1 calc PR 2
C10A C 0.4028(10) 0.2571(5) 0.2595(8) 0.049(2) Uani 0.50 1 d PGU 2
H10B H 0.4154 0.2801 0.1867 0.059 Uiso 0.50 1 calc PR 2
C9A C 0.3939(13) 0.3153(4) 0.3546(11) 0.053(3) Uani 0.50 1 d PGU 2
H9AA H 0.4004 0.3774 0.3455 0.063 Uiso 0.50 1 calc PR 2
C8A C 0.3752(11) 0.2808(5) 0.4635(9) 0.057(3) Uani 0.50 1 d PGU 2
H8AA H 0.3692 0.3198 0.5271 0.069 Uiso 0.50 1 calc PR 2
C7A C 0.3654(8) 0.1881(5) 0.4771(6) 0.053(2) Uani 0.50 1 d PGU 2
H7AA H 0.3529 0.1650 0.5499 0.064 Uiso 0.50 1 calc PR 2
C4A C 0.3712(4) 0.0298(3) 0.3880(6) 0.0468(14) Uani 0.50 1 d PU 2
H4A H 0.3596 0.0000 0.4588 0.056 Uiso 1 2 d SR 2
O1W O 0.41129(19) 0.09815(18) 0.0381(2) 0.0805(8) Uani 1 1 d . .
H2W1 H 0.3836 0.1296 -0.0172 0.097 Uiso 1 1 d R .
H1W1 H 0.3789 0.0520 0.0253 0.097 Uiso 1 1 d R .

loop_
_atom_site_aniso_label
_atom_site_aniso_U_11
_atom_site_aniso_U_22
_atom_site_aniso_U_33
_atom_site_aniso_U_23
_atom_site_aniso_U_13
_atom_site_aniso_U_12
Zn1 0.0678(4) 0.0431(3) 0.0643(4) 0.000 0.0253(3) 0.000
S1 0.0719(9) 0.0590(8) 0.0977(10) 0.000 0.0117(7) 0.000
S2 0.0752(8) 0.0761(9) 0.0523(6) 0.000 0.0286(6) 0.000
S3 0.0836(7) 0.0601(6) 0.0675(6) -0.0143(4) 0.0113(5) 0.0050(4)
N1 0.109(3) 0.0550(18) 0.079(2) -0.0104(15) 0.0395(18) -0.0045(17)
N2 0.064(3) 0.066(3) 0.066(2) 0.000 0.023(2) 0.000
N3 0.061(3) 0.069(3) 0.092(3) 0.000 0.022(2) 0.000
C1 0.052(3) 0.041(2) 0.088(3) 0.000 0.030(3) 0.000
C2 0.060(3) 0.044(2) 0.043(2) 0.000 0.0087(19) 0.000
C3 0.061(2) 0.0494(19) 0.0596(19) 0.0023(15) 0.0162(14) 0.0015(15)
C6 0.038(3) 0.039(3) 0.022(4) 0.001(3) 0.018(3) 0.005(2)
N4 0.064(4) 0.037(4) 0.050(4) 0.016(3) 0.024(3) -0.004(3)
C10 0.086(7) 0.040(4) 0.078(6) -0.001(4) 0.023(5) 0.002(5)
C9 0.071(8) 0.035(5) 0.069(6) 0.004(4) 0.009(6) 0.002(6)
C8 0.048(5) 0.021(4) 0.052(4) -0.008(3) 0.007(3) -0.002(3)
C7 0.051(3) 0.026(3) 0.031(4) -0.011(3) 0.023(3) 0.001(3)
C4 0.049(3) 0.038(3) 0.045(3) -0.001(2) 0.017(2) 0.000(2)
C6A 0.049(3) 0.046(3) 0.032(5) 0.005(3) 0.022(4) -0.002(3)
N4A 0.052(4) 0.043(4) 0.031(3) 0.005(3) 0.017(3) 0.002(3)
C10A 0.061(5) 0.041(5) 0.044(4) 0.011(3) 0.010(3) -0.002(4)
C9A 0.056(7) 0.048(6) 0.057(5) -0.003(4) 0.020(5) -0.002(6)
C8A 0.066(6) 0.038(4) 0.072(5) 0.005(4) 0.022(5) -0.010(5)
C7A 0.067(4) 0.046(5) 0.050(5) -0.023(4) 0.020(4) 0.004(4)
C4A 0.056(3) 0.044(3) 0.044(3) 0.002(2) 0.018(2) 0.001(2)
O1W 0.0973(19) 0.0716(17) 0.0644(14) -0.0137(12) 0.0017(13) 0.0082(14)

loop_
_atom_type_symbol
_atom_type_description
_atom_type_scat_dispersion_real
_atom_type_scat_dispersion_imag
_atom_type_scat_source
C C 0.0033 0.0016 'International Tables Vol C Tables 4.2.6.8 and 6.1.1.4'
H H 0.0000 0.0000 'International Tables Vol C Tables 4.2.6.8 and 6.1.1.4'
N N 0.0061 0.0033 'International Tables Vol C Tables 4.2.6.8 and 6.1.1.4'
S S 0.1246 0.1234 'International Tables Vol C Tables 4.2.6.8 and 6.1.1.4'
Zn Zn 0.2839 1.4301 'International Tables Vol C Tables 4.2.6.8 and 6.1.1.4'
O O 0.0106 0.0060 'International Tables Vol C Tables 4.2.6.8 and 6.1.1.4'

loop_
_geom_angle_atom_site_label_1
_geom_angle_atom_site_label_2
_geom_angle_atom_site_label_3
_geom_angle
_geom_angle_site_symmetry_1
_geom_angle_site_symmetry_3
N1 Zn1 N1 110.47(19) . 6_565
N1 Zn1 N3 112.88(12) . .
N1 Zn1 N3 112.88(12) 6_565 .
N1 Zn1 N2 108.47(11) . .
N1 Zn1 N2 108.47(11) 6_565 .
N3 Zn1 N2 103.26(18) . .
C3 N1 Zn1 171.1(3) . .
C2 N2 Zn1 176.4(4) . .
C1 N3 Zn1 169.1(4) . .
N3 C1 S1 179.3(5) . .
N2 C2 S2 177.9(4) . .
N1 C3 S3 178.6(3) . .
N4 C6 C7 120.0 . .
N4 C6 C4 114.4(5) . .
C7 C6 C4 125.5(5) . .
C10 N4 C6 120.0 . .
C10 N4 H4N 120.0 . .
C6 N4 H4N 120.0 . .
N4 C10 C9 120.0 . .
N4 C10 H10A 120.0 . .
C9 C10 H10A 120.0 . .
C8 C9 C10 120.0 . .
C8 C9 H9A 120.0 . .
C10 C9 H9A 120.0 . .
C7 C8 C9 120.0 . .
C7 C8 H8A 120.0 . .
C9 C8 H8A 120.0 . .
C8 C7 C6 120.0 . .
C8 C7 H7A 120.0 . .
C6 C7 H7A 120.0 . .
C4 C4 C6 167.8(3) 6 .
C4 C4 H4 67.2 6 .
C6 C4 H4 124.9 . .
N4A C6A C7A 120.0 . .
N4A C6A C4A 114.8(5) . .
C7A C6A C4A 125.1(5) . .
C10A N4A C6A 120.0 . .
C10A N4A H4NA 120.0 . .
C6A N4A H4NA 120.0 . .
N4A C10A C9A 120.0 . .
N4A C10A H10B 120.0 . .
C9A C10A H10B 120.0 . .
C8A C9A C10A 120.0 . .
C8A C9A H9AA 120.0 . .
C10A C9A H9AA 120.0 . .
C7A C8A C9A 120.0 . .
C7A C8A H8AA 120.0 . .
C9A C8A H8AA 120.0 . .
C8A C7A C6A 120.0 . .
C8A C7A H7AA 120.0 . .
C6A C7A H7AA 120.0 . .
C4A C4A C6A 176.6(4) 6 .
C4A C4A H4A 62.3 6 .
C6A C4A H4A 121.0 . .
H2W1 O1W H1W1 101.4 . .

loop_
_geom_bond_atom_site_label_1
_geom_bond_atom_site_label_2
_geom_bond_distance
_geom_bond_site_symmetry_2
Zn1 N1 1.945(3) .
Zn1 N1 1.945(3) 6_565
Zn1 N3 1.953(5) .
Zn1 N2 1.976(4) .
S1 C1 1.617(6) .
S2 C2 1.612(5) .
S3 C3 1.620(3) .
N1 C3 1.150(4) .
N2 C2 1.159(5) .
N3 C1 1.148(6) .
C6 N4 1.3900 .
C6 C7 1.3900 .
C6 C4 1.469(7) .
N4 C10 1.3900 .
N4 H4N 0.8600 .
C10 C9 1.3900 .
C10 H10A 0.9300 .
C9 C8 1.3900 .
C9 H9A 0.9300 .
C8 C7 1.3900 .
C8 H8A 0.9300 .
C7 H7A 0.9300 .
C4 C4 0.946(10) 6
C4 H4 1.2215 .
C6A N4A 1.3900 .
C6A C7A 1.3900 .
C6A C4A 1.481(7) .
N4A C10A 1.3900 .
N4A H4NA 0.8600 .
C10A C9A 1.3900 .
C10A H10B 0.9300 .
C9A C8A 1.3900 .
C9A H9AA 0.9300 .
C8A C7A 1.3900 .
C8A H8AA 0.9300 .
C7A H7AA 0.9300 .
C4A C4A 0.881(10) 6
C4A H4A 0.9473 .
O1W H2W1 0.7973 .
O1W H1W1 0.8155 .
